data_2237187
loop_
_publ_author_name
'\"Ozt\"urk Yildirim, Sema'
'Butcher, Ray J.'
'G\"und\"uz, Miyase G\"ozde'
'El-Khouly, Ahmed'
'\,Sim\,sek, Rahime'
'\,Safak, Cihat'

_publ_section_title
;
 Ethyl
 2,7,7-trimethyl-4-(1-methyl-1<i>H</i>-indol-3-yl)-5-oxo-1,4,5,6,7,8-hexahydroquinoline-3-carboxylate
;
_journal_coeditor_code LH5560
_journal_issue 1
_journal_name_full 'Acta Crystallographica Section E'
_journal_page_first o40
_journal_page_last o41
_journal_paper_doi 10.1107/S1600536812047976
_journal_volume 69
_journal_year 2013
_chemical_formula_iupac 'C24 H28 N2 O3'
_chemical_formula_moiety 'C24 H28 N2 O3'
_chemical_formula_sum 'C24 H28 N2 O3'
_chemical_formula_weight 392.48
_chemical_name_systematic
;
Ethyl 2,7,7-trimethyl-4-(1-methyl-1<i>H</i>-indol-3-yl)-5-oxo-1,4,5,6,7,8-
hexahydroquinoline-3-carboxylate
;
_space_group_IT_number 14
_symmetry_cell_setting monoclinic
_symmetry_space_group_name_Hall '-P 2ybc'
_symmetry_space_group_name_H-M 'P 1 21/c 1'
_atom_sites_solution_hydrogens geom
_atom_sites_solution_primary direct
_atom_sites_solution_secondary difmap
_audit_creation_method SHELXL-97
_cell_angle_alpha 90.00
_cell_angle_beta 106.806(2)
_cell_angle_gamma 90.00
_cell_formula_units_Z 4
_cell_length_a 17.4656(4)
_cell_length_b 10.1883(2)
_cell_length_c 12.3465(3)
_cell_measurement_reflns_used 3252
_cell_measurement_temperature 123(2)
_cell_measurement_theta_max 75.6696
_cell_measurement_theta_min 3.7367
_cell_volume 2103.16(8)
_computing_cell_refinement
;
CrysAlis PRO (Agilent, 2011)
;
_computing_data_collection
;
CrysAlis PRO (Agilent, 2011)
;
_computing_data_reduction
;
CrysAlis PRO (Agilent, 2011)
;
_computing_molecular_graphics 'SHELXTL (Sheldrick, 2008)'
_computing_publication_material 'SHELXTL (Sheldrick, 2008)'
_computing_structure_refinement 'SHELXL97 (Sheldrick, 2008)'
_computing_structure_solution 'SHELXS97 (Sheldrick, 2008)'
_diffrn_ambient_temperature 123(2)
_diffrn_detector_area_resol_mean 10.5081
_diffrn_measured_fraction_theta_full 0.999
_diffrn_measured_fraction_theta_max 0.970
_diffrn_measurement_device_type 'Agilent Xcalibur (Ruby, Gemini)'
_diffrn_measurement_method '\w scans'
_diffrn_radiation_monochromator graphite
_diffrn_radiation_source 'Enhance (Cu) X-ray Source'
_diffrn_radiation_type CuK\a
_diffrn_radiation_wavelength 1.54184
_diffrn_reflns_av_R_equivalents 0.0246
_diffrn_reflns_av_sigmaI/netI 0.0315
_diffrn_reflns_limit_h_max 21
_diffrn_reflns_limit_h_min -20
_diffrn_reflns_limit_k_max 10
_diffrn_reflns_limit_k_min -12
_diffrn_reflns_limit_l_max 15
_diffrn_reflns_limit_l_min -14
_diffrn_reflns_number 8035
_diffrn_reflns_theta_full 67.50
_diffrn_reflns_theta_max 75.86
_diffrn_reflns_theta_min 5.08
_exptl_absorpt_coefficient_mu 0.653
_exptl_absorpt_correction_T_max 0.8037
_exptl_absorpt_correction_T_min 0.7152
_exptl_absorpt_correction_type multi-scan
_exptl_absorpt_process_details
;
[CrysAlis RED (Agilent, 2011), based on expressions derived from
Clark & Reid (1995)]
;
_exptl_crystal_colour colorless
_exptl_crystal_density_diffrn 1.240
_exptl_crystal_density_method 'not measured'
_exptl_crystal_description block
_exptl_crystal_F_000 840
_exptl_crystal_size_max 0.55
_exptl_crystal_size_mid 0.40
_exptl_crystal_size_min 0.35
_refine_diff_density_max 0.272
_refine_diff_density_min -0.232
_refine_ls_extinction_method none
_refine_ls_goodness_of_fit_ref 1.028
_refine_ls_hydrogen_treatment mixed
_refine_ls_matrix_type full
_refine_ls_number_parameters 271
_refine_ls_number_reflns 4246
_refine_ls_number_restraints 0
_refine_ls_restrained_S_all 1.028
_refine_ls_R_factor_all 0.0536
_refine_ls_R_factor_gt 0.0443
_refine_ls_shift/su_max 0.001
_refine_ls_shift/su_mean 0.000
_refine_ls_structure_factor_coef Fsqd
_refine_ls_weighting_details 'calc w=1/[\s^2^(Fo^2^)+(0.0707P)^2^+0.4192P] where P=(Fo^2^+2Fc^2^)/3'
_refine_ls_weighting_scheme calc
_refine_ls_wR_factor_gt 0.1172
_refine_ls_wR_factor_ref 0.1254
_reflns_number_gt 3533
_reflns_number_total 4246
_reflns_threshold_expression >2sigma(I)
_cod_data_source_file lh5560.cif
_cod_data_source_block I
_cod_original_sg_symbol_H-M 'P 21/c'
_cod_database_code 2237187
_cod_database_fobs_code 2237187

loop_
_symmetry_equiv_pos_as_xyz
'x, y, z'
'-x, y+1/2, -z+1/2'
'-x, -y, -z'
'x, -y-1/2, z-1/2'

loop_
_atom_site_type_symbol
_atom_site_label
_atom_site_fract_x
_atom_site_fract_y
_atom_site_fract_z
_atom_site_U_iso_or_equiv
_atom_site_adp_type
_atom_site_calc_flag
_atom_site_refinement_flags
_atom_site_occupancy
_atom_site_symmetry_multiplicity
O O1 0.80036(6) 0.10674(11) 0.14843(8) 0.0291(2) Uani d . 1 1
O O2 0.50682(7) 0.45404(15) 0.20829(11) 0.0444(3) Uani d . 1 1
O O3 0.53584(6) 0.31811(11) 0.08329(9) 0.0281(2) Uani d . 1 1
N N1 0.74838(7) 0.40267(13) 0.41035(10) 0.0250(3) Uani d . 1 1
N N2 0.70297(7) 0.49919(13) -0.07455(10) 0.0254(3) Uani d . 1 1
C C1 0.79738(8) 0.31973(14) 0.37441(11) 0.0235(3) Uani d . 1 1
C C2 0.87530(9) 0.28770(16) 0.46042(12) 0.0289(3) Uani d . 1 1
H H2A 0.8662 0.2185 0.5116 0.035 Uiso calc R 1 1
H H2B 0.8952 0.3668 0.5066 0.035 Uiso calc R 1 1
C C3 0.93922(9) 0.24060(16) 0.40645(12) 0.0301(3) Uani d . 1 1
C C4 0.90135(9) 0.13072(16) 0.32375(13) 0.0312(3) Uani d . 1 1
H H4A 0.9397 0.1037 0.2825 0.037 Uiso calc R 1 1
H H4B 0.8921 0.0540 0.3675 0.037 Uiso calc R 1 1
C C5 0.82268(8) 0.16811(14) 0.23802(11) 0.0240(3) Uani d . 1 1
C C6 0.77439(8) 0.26933(14) 0.26782(11) 0.0221(3) Uani d . 1 1
C C7 0.69728(8) 0.31300(14) 0.18198(11) 0.0218(3) Uani d . 1 1
H H7A 0.6704 0.2333 0.1409 0.026 Uiso calc R 1 1
C C8 0.64109(8) 0.37442(14) 0.24284(11) 0.0232(3) Uani d . 1 1
C C9 0.66851(8) 0.42081(14) 0.34996(12) 0.0242(3) Uani d . 1 1
C C10 0.71174(8) 0.40744(14) 0.09521(11) 0.0223(3) Uani d . 1 1
C C11 0.75097(8) 0.53337(14) 0.11377(12) 0.0233(3) Uani d . 1 1
C C12 0.78991(8) 0.60792(15) 0.20974(12) 0.0269(3) Uani d . 1 1
H H12A 0.7970 0.5736 0.2835 0.032 Uiso calc R 1 1
C C13 0.81773(9) 0.73194(16) 0.19525(13) 0.0308(3) Uani d . 1 1
H H13A 0.8438 0.7827 0.2599 0.037 Uiso calc R 1 1
C C14 0.80824(9) 0.78432(16) 0.08691(14) 0.0317(3) Uani d . 1 1
H H14A 0.8277 0.8700 0.0796 0.038 Uiso calc R 1 1
C C15 0.77111(9) 0.71327(16) -0.00918(13) 0.0297(3) Uani d . 1 1
H H15A 0.7647 0.7485 -0.0825 0.036 Uiso calc R 1 1
C C16 0.74337(8) 0.58779(15) 0.00536(12) 0.0249(3) Uani d . 1 1
C C17 0.68333(8) 0.39281(14) -0.01990(11) 0.0246(3) Uani d . 1 1
H H17A 0.6540 0.3189 -0.0568 0.029 Uiso calc R 1 1
C C18 0.55550(8) 0.38803(15) 0.18007(12) 0.0266(3) Uani d . 1 1
C C19 0.45226(9) 0.32978(17) 0.01690(13) 0.0317(3) Uani d . 1 1
H H19A 0.4382 0.4232 0.0000 0.038 Uiso calc R 1 1
H H19B 0.4171 0.2937 0.0598 0.038 Uiso calc R 1 1
C C20 0.44107(10) 0.2548(2) -0.09068(15) 0.0436(4) Uani d . 1 1
H H20A 0.3850 0.2606 -0.1364 0.065 Uiso calc R 1 1
H H20B 0.4553 0.1626 -0.0731 0.065 Uiso calc R 1 1
H H20C 0.4755 0.2920 -0.1330 0.065 Uiso calc R 1 1
C C21 0.62218(9) 0.49093(17) 0.41785(13) 0.0313(3) Uani d . 1 1
H H21A 0.5844 0.5522 0.3688 0.047 Uiso calc R 1 1
H H21B 0.6592 0.5396 0.4796 0.047 Uiso calc R 1 1
H H21C 0.5927 0.4267 0.4494 0.047 Uiso calc R 1 1
C C22 1.01088(10) 0.1881(2) 0.49980(15) 0.0404(4) Uani d . 1 1
H H22A 1.0511 0.1540 0.4659 0.061 Uiso calc R 1 1
H H22B 0.9931 0.1174 0.5408 0.061 Uiso calc R 1 1
H H22C 1.0342 0.2592 0.5525 0.061 Uiso calc R 1 1
C C23 0.96694(10) 0.35270(19) 0.34418(15) 0.0390(4) Uani d . 1 1
H H23A 1.0071 0.3197 0.3095 0.058 Uiso calc R 1 1
H H23B 0.9904 0.4227 0.3980 0.058 Uiso calc R 1 1
H H23C 0.9211 0.3874 0.2852 0.058 Uiso calc R 1 1
C C24 0.67642(9) 0.52313(17) -0.19626(12) 0.0307(3) Uani d . 1 1
H H24A 0.6508 0.4438 -0.2354 0.046 Uiso calc R 1 1
H H24B 0.7226 0.5459 -0.2225 0.046 Uiso calc R 1 1
H H24C 0.6380 0.5958 -0.2126 0.046 Uiso calc R 1 1
H H1N 0.7596(11) 0.414(2) 0.4823(17) 0.033(5) Uiso d . 1 1

loop_
_atom_site_aniso_label
_atom_site_aniso_U_11
_atom_site_aniso_U_22
_atom_site_aniso_U_33
_atom_site_aniso_U_12
_atom_site_aniso_U_13
_atom_site_aniso_U_23
O1 0.0361(5) 0.0295(6) 0.0207(5) 0.0038(4) 0.0064(4) -0.0004(4)
O2 0.0284(6) 0.0622(9) 0.0387(6) 0.0099(6) 0.0033(5) -0.0156(6)
O3 0.0226(5) 0.0304(5) 0.0266(5) 0.0016(4) -0.0001(4) -0.0026(4)
N1 0.0275(6) 0.0286(6) 0.0166(5) 0.0006(5) 0.0029(4) -0.0013(5)
N2 0.0297(6) 0.0276(6) 0.0183(5) 0.0048(5) 0.0058(4) 0.0028(5)
C1 0.0251(6) 0.0241(7) 0.0198(6) -0.0004(5) 0.0040(5) 0.0022(5)
C2 0.0279(7) 0.0352(8) 0.0196(6) 0.0020(6) 0.0007(5) 0.0001(6)
C3 0.0255(7) 0.0353(8) 0.0253(7) 0.0036(6) 0.0007(6) 0.0006(6)
C4 0.0301(7) 0.0331(8) 0.0273(7) 0.0089(6) 0.0034(6) 0.0000(6)
C5 0.0277(7) 0.0246(7) 0.0193(6) 0.0008(5) 0.0060(5) 0.0028(5)
C6 0.0231(6) 0.0229(6) 0.0187(6) 0.0008(5) 0.0033(5) 0.0023(5)
C7 0.0238(6) 0.0218(6) 0.0174(6) -0.0001(5) 0.0020(5) 0.0005(5)
C8 0.0246(7) 0.0232(7) 0.0209(6) 0.0010(5) 0.0050(5) 0.0025(5)
C9 0.0261(7) 0.0233(7) 0.0230(6) -0.0003(5) 0.0064(5) 0.0015(5)
C10 0.0234(6) 0.0226(7) 0.0192(6) 0.0032(5) 0.0036(5) 0.0003(5)
C11 0.0234(6) 0.0236(7) 0.0226(6) 0.0037(5) 0.0063(5) 0.0026(5)
C12 0.0271(7) 0.0280(7) 0.0242(6) 0.0011(6) 0.0051(5) 0.0000(6)
C13 0.0302(7) 0.0283(8) 0.0320(8) -0.0017(6) 0.0062(6) -0.0036(6)
C14 0.0301(7) 0.0243(7) 0.0411(9) -0.0003(6) 0.0113(6) 0.0050(6)
C15 0.0302(7) 0.0300(8) 0.0303(7) 0.0052(6) 0.0113(6) 0.0084(6)
C16 0.0237(6) 0.0272(7) 0.0239(7) 0.0053(5) 0.0070(5) 0.0026(6)
C17 0.0273(7) 0.0239(7) 0.0209(6) 0.0036(5) 0.0045(5) 0.0001(5)
C18 0.0255(7) 0.0286(7) 0.0244(6) -0.0002(6) 0.0052(5) 0.0013(6)
C19 0.0220(7) 0.0335(8) 0.0334(8) 0.0026(6) -0.0019(6) -0.0030(6)
C20 0.0343(8) 0.0480(10) 0.0385(9) 0.0068(8) -0.0056(7) -0.0127(8)
C21 0.0309(7) 0.0358(8) 0.0267(7) 0.0018(6) 0.0075(6) -0.0048(6)
C22 0.0294(8) 0.0494(10) 0.0349(8) 0.0077(7) -0.0025(6) 0.0011(8)
C23 0.0295(7) 0.0459(10) 0.0399(9) -0.0019(7) 0.0074(6) 0.0033(8)
C24 0.0369(8) 0.0364(8) 0.0186(6) 0.0082(6) 0.0078(6) 0.0047(6)

loop_
_atom_type_symbol
_atom_type_description
_atom_type_scat_dispersion_real
_atom_type_scat_dispersion_imag
_atom_type_scat_source
C C 0.0181 0.0091 'International Tables Vol C Tables 4.2.6.8 and 6.1.1.4'
H H 0.0000 0.0000 'International Tables Vol C Tables 4.2.6.8 and 6.1.1.4'
N N 0.0311 0.0180 'International Tables Vol C Tables 4.2.6.8 and 6.1.1.4'
O O 0.0492 0.0322 'International Tables Vol C Tables 4.2.6.8 and 6.1.1.4'

loop_
_geom_angle_atom_site_label_1
_geom_angle_atom_site_label_2
_geom_angle_atom_site_label_3
_geom_angle
C18 O3 C19 114.36(11)
C1 N1 C9 122.27(12)
C1 N1 H1N 116.4(13)
C9 N1 H1N 115.4(13)
C17 N2 C16 108.41(12)
C17 N2 C24 126.04(13)
C16 N2 C24 125.07(13)
C6 C1 N1 120.71(12)
C6 C1 C2 123.79(13)
N1 C1 C2 115.48(12)
C1 C2 C3 112.70(12)
C1 C2 H2A 109.1
C3 C2 H2A 109.1
C1 C2 H2B 109.1
C3 C2 H2B 109.1
H2A C2 H2B 107.8
C4 C3 C23 110.43(13)
C4 C3 C22 110.36(14)
C23 C3 C22 109.28(14)
C4 C3 C2 106.87(12)
C23 C3 C2 111.12(14)
C22 C3 C2 108.75(13)
C5 C4 C3 114.23(13)
C5 C4 H4A 108.7
C3 C4 H4A 108.7
C5 C4 H4B 108.7
C3 C4 H4B 108.7
H4A C4 H4B 107.6
O1 C5 C6 122.29(13)
O1 C5 C4 119.05(13)
C6 C5 C4 118.54(12)
C1 C6 C5 118.99(12)
C1 C6 C7 121.21(13)
C5 C6 C7 119.73(12)
C10 C7 C6 112.57(11)
C10 C7 C8 110.43(11)
C6 C7 C8 109.99(11)
C10 C7 H7A 107.9
C6 C7 H7A 107.9
C8 C7 H7A 107.9
C9 C8 C18 119.84(13)
C9 C8 C7 121.71(12)
C18 C8 C7 118.39(12)
C8 C9 N1 119.58(13)
C8 C9 C21 127.93(13)
N1 C9 C21 112.48(12)
C17 C10 C11 105.93(12)
C17 C10 C7 125.43(13)
C11 C10 C7 128.46(12)
C12 C11 C16 118.31(13)
C12 C11 C10 134.96(13)
C16 C11 C10 106.70(12)
C13 C12 C11 119.12(14)
C13 C12 H12A 120.4
C11 C12 H12A 120.4
C12 C13 C14 121.39(14)
C12 C13 H13A 119.3
C14 C13 H13A 119.3
C15 C14 C13 121.05(14)
C15 C14 H14A 119.5
C13 C14 H14A 119.5
C14 C15 C16 117.61(14)
C14 C15 H15A 121.2
C16 C15 H15A 121.2
N2 C16 C15 129.41(13)
N2 C16 C11 108.03(13)
C15 C16 C11 122.51(14)
C10 C17 N2 110.91(13)
C10 C17 H17A 124.5
N2 C17 H17A 124.5
O2 C18 O3 121.90(13)
O2 C18 C8 126.06(14)
O3 C18 C8 112.03(12)
O3 C19 C20 108.07(12)
O3 C19 H19A 110.1
C20 C19 H19A 110.1
O3 C19 H19B 110.1
C20 C19 H19B 110.1
H19A C19 H19B 108.4
C19 C20 H20A 109.5
C19 C20 H20B 109.5
H20A C20 H20B 109.5
C19 C20 H20C 109.5
H20A C20 H20C 109.5
H20B C20 H20C 109.5
C9 C21 H21A 109.5
C9 C21 H21B 109.5
H21A C21 H21B 109.5
C9 C21 H21C 109.5
H21A C21 H21C 109.5
H21B C21 H21C 109.5
C3 C22 H22A 109.5
C3 C22 H22B 109.5
H22A C22 H22B 109.5
C3 C22 H22C 109.5
H22A C22 H22C 109.5
H22B C22 H22C 109.5
C3 C23 H23A 109.5
C3 C23 H23B 109.5
H23A C23 H23B 109.5
C3 C23 H23C 109.5
H23A C23 H23C 109.5
H23B C23 H23C 109.5
N2 C24 H24A 109.5
N2 C24 H24B 109.5
H24A C24 H24B 109.5
N2 C24 H24C 109.5
H24A C24 H24C 109.5
H24B C24 H24C 109.5

loop_
_geom_bond_atom_site_label_1
_geom_bond_atom_site_label_2
_geom_bond_distance
O1 C5 1.2317(18)
O2 C18 1.2115(19)
O3 C18 1.3475(18)
O3 C19 1.4578(16)
N1 C1 1.3648(19)
N1 C9 1.3910(18)
N1 H1N 0.86(2)
N2 C17 1.3716(19)
N2 C16 1.3724(19)
N2 C24 1.4594(17)
C1 C6 1.3606(19)
C1 C2 1.5002(18)
C2 C3 1.533(2)
C2 H2A 0.9900
C2 H2B 0.9900
C3 C4 1.531(2)
C3 C23 1.531(2)
C3 C22 1.532(2)
C4 C5 1.5207(19)
C4 H4A 0.9900
C4 H4B 0.9900
C5 C6 1.446(2)
C6 C7 1.5197(17)
C7 C10 1.5146(19)
C7 C8 1.5315(19)
C7 H7A 1.0000
C8 C9 1.355(2)
C8 C18 1.4781(19)
C9 C21 1.503(2)
C10 C17 1.3713(18)
C10 C11 1.441(2)
C11 C12 1.406(2)
C11 C16 1.4191(19)
C12 C13 1.384(2)
C12 H12A 0.9500
C13 C14 1.405(2)
C13 H13A 0.9500
C14 C15 1.381(2)
C14 H14A 0.9500
C15 C16 1.397(2)
C15 H15A 0.9500
C17 H17A 0.9500
C19 C20 1.495(2)
C19 H19A 0.9900
C19 H19B 0.9900
C20 H20A 0.9800
C20 H20B 0.9800
C20 H20C 0.9800
C21 H21A 0.9800
C21 H21B 0.9800
C21 H21C 0.9800
C22 H22A 0.9800
C22 H22B 0.9800
C22 H22C 0.9800
C23 H23A 0.9800
C23 H23B 0.9800
C23 H23C 0.9800
C24 H24A 0.9800
C24 H24B 0.9800
C24 H24C 0.9800

loop_
_geom_hbond_atom_site_label_D
_geom_hbond_atom_site_label_H
_geom_hbond_atom_site_label_A
_geom_hbond_site_symmetry_A
_geom_hbond_distance_DH
_geom_hbond_distance_HA
_geom_hbond_distance_DA
_geom_hbond_angle_DHA
C21 H21A O2 . 0.98 2.28 2.8073(19) 112.5
N1 H1N O1 4_566 0.86(2) 1.98(2) 2.8161(15) 163.9(19)
C24 H24C O2 3_665 0.98 2.60 3.1693(19) 117.5

loop_
_geom_torsion_atom_site_label_1
_geom_torsion_atom_site_label_2
_geom_torsion_atom_site_label_3
_geom_torsion_atom_site_label_4
_geom_torsion
C9 N1 C1 C6 12.1(2)
C9 N1 C1 C2 -166.63(13)
C6 C1 C2 C3 23.2(2)
N1 C1 C2 C3 -158.12(13)
C1 C2 C3 C4 -51.15(17)
C1 C2 C3 C23 69.39(17)
C1 C2 C3 C22 -170.29(14)
C23 C3 C4 C5 -67.55(17)
C22 C3 C4 C5 171.52(13)
C2 C3 C4 C5 53.44(17)
C3 C4 C5 O1 157.14(14)
C3 C4 C5 C6 -26.6(2)
N1 C1 C6 C5 -171.47(13)
C2 C1 C6 C5 7.2(2)
N1 C1 C6 C7 5.7(2)
C2 C1 C6 C7 -175.67(13)
O1 C5 C6 C1 170.63(13)
C4 C5 C6 C1 -5.5(2)
O1 C5 C6 C7 -6.6(2)
C4 C5 C6 C7 177.32(13)
C1 C6 C7 C10 103.36(15)
C5 C6 C7 C10 -79.50(16)
C1 C6 C7 C8 -20.24(19)
C5 C6 C7 C8 156.90(12)
C10 C7 C8 C9 -104.62(15)
C6 C7 C8 C9 20.22(19)
C10 C7 C8 C18 72.63(16)
C6 C7 C8 C18 -162.53(12)
C18 C8 C9 N1 177.22(13)
C7 C8 C9 N1 -5.6(2)
C18 C8 C9 C21 -1.5(2)
C7 C8 C9 C21 175.75(14)
C1 N1 C9 C8 -12.1(2)
C1 N1 C9 C21 166.76(13)
C6 C7 C10 C17 126.79(14)
C8 C7 C10 C17 -109.86(15)
C6 C7 C10 C11 -58.89(18)
C8 C7 C10 C11 64.47(17)
C17 C10 C11 C12 177.98(16)
C7 C10 C11 C12 2.8(3)
C17 C10 C11 C16 -0.02(15)
C7 C10 C11 C16 -175.22(13)
C16 C11 C12 C13 1.4(2)
C10 C11 C12 C13 -176.46(15)
C11 C12 C13 C14 -0.3(2)
C12 C13 C14 C15 -0.4(2)
C13 C14 C15 C16 0.1(2)
C17 N2 C16 C15 -175.84(14)
C24 N2 C16 C15 -3.4(2)
C17 N2 C16 C11 1.48(15)
C24 N2 C16 C11 173.94(13)
C14 C15 C16 N2 178.00(14)
C14 C15 C16 C11 1.0(2)
C12 C11 C16 N2 -179.29(12)
C10 C11 C16 N2 -0.90(15)
C12 C11 C16 C15 -1.7(2)
C10 C11 C16 C15 176.65(13)
C11 C10 C17 N2 0.95(16)
C7 C10 C17 N2 176.33(12)
C16 N2 C17 C10 -1.55(16)
C24 N2 C17 C10 -173.91(13)
C19 O3 C18 O2 0.3(2)
C19 O3 C18 C8 -178.99(12)
C9 C8 C18 O2 11.2(2)
C7 C8 C18 O2 -166.16(16)
C9 C8 C18 O3 -169.60(13)
C7 C8 C18 O3 13.10(18)
C18 O3 C19 C20 176.22(14)
